data_1501911
loop_
_publ_author_name
'Yang, Zhigang'
'Wang, Zhen'
'Bai, Sha'
'Liu, Xiaohua'
'Lin, Lili'
'Feng, Xiaoming'

_publ_section_title
;
 Asymmetric \a-amination of 4-substituted pyrazolones catalyzed by a
 chiral Gd(OTf)3/N,N'-dioxide complex: highly enantioselective synthesis
 of 4-amino-5-pyrazolone derivatives.
;
_journal_issue 4
_journal_name_full 'Organic letters'
_journal_page_first 596
_journal_page_last 599
_journal_paper_doi 10.1021/ol102804p
_journal_volume 13
_journal_year 2011
_chemical_absolute_configuration unk
_chemical_formula_moiety 'C23 H26 N4 O5'
_chemical_formula_sum 'C23 H26 N4 O5'
_chemical_formula_weight 438.48
_chemical_name_systematic
; 
 ? 
;
_space_group_IT_number 5
_symmetry_cell_setting monoclinic
_symmetry_space_group_name_Hall 'C 2y'
_symmetry_space_group_name_H-M 'C 1 2 1'
_atom_sites_solution_hydrogens geom
_atom_sites_solution_primary direct
_atom_sites_solution_secondary difmap
_audit_creation_method SHELXL-97
_cell_angle_alpha 90.00
_cell_angle_beta 122.269(9)
_cell_angle_gamma 90.00
_cell_formula_units_Z 4
_cell_length_a 17.639(3)
_cell_length_b 13.026(2)
_cell_length_c 12.1899(18)
_cell_measurement_reflns_used 13879
_cell_measurement_temperature 294(2)
_cell_measurement_theta_max 68.22
_cell_measurement_theta_min 3.12
_cell_volume 2368.2(7)
_computing_cell_refinement 'Rapid Auto Ver 2.30(Rigaku 1998)'
_computing_data_collection 'Rapid Auto Ver 2.30(Rigaku 1998)'
_computing_data_reduction 'Rapid Auto Ver 2.30(Rigaku 1998)'
_computing_molecular_graphics 'XP in Siemens SHELXTL (Sheldrick, 1994)'
_computing_publication_material 'SHELX97 (Sheldrick, 1997)'
_computing_structure_refinement 'SHELXL-97 (Sheldrick, 1997)'
_computing_structure_solution 'SHELXS-97 (Sheldrick, 1990)'
_diffrn_ambient_temperature 294(2)
_diffrn_measured_fraction_theta_full 0.999
_diffrn_measured_fraction_theta_max 1.000
_diffrn_measurement_device_type 'Rigaku raxis Rapid IP Area Detector'
_diffrn_measurement_method '\w scans'
_diffrn_radiation_monochromator graphite
_diffrn_radiation_source 'rotating anode'
_diffrn_radiation_type CuK\a
_diffrn_radiation_wavelength 1.54186
_diffrn_reflns_av_R_equivalents 0.0415
_diffrn_reflns_av_sigmaI/netI 0.0368
_diffrn_reflns_limit_h_max 21
_diffrn_reflns_limit_h_min -21
_diffrn_reflns_limit_k_max 15
_diffrn_reflns_limit_k_min -15
_diffrn_reflns_limit_l_max 14
_diffrn_reflns_limit_l_min -14
_diffrn_reflns_number 13879
_diffrn_reflns_theta_full 68.23
_diffrn_reflns_theta_max 68.23
_diffrn_reflns_theta_min 4.29
_exptl_absorpt_coefficient_mu 0.726
_exptl_absorpt_correction_T_max 0.7221
_exptl_absorpt_correction_T_min 0.6618
_exptl_absorpt_correction_type numerical
_exptl_absorpt_process_details 'NUMABS by T.Higashi Jun 3, 2003'
_exptl_crystal_colour colorless
_exptl_crystal_density_diffrn 1.230
_exptl_crystal_density_method 'not measured'
_exptl_crystal_description block
_exptl_crystal_F_000 928
_exptl_crystal_size_max 0.62
_exptl_crystal_size_mid 0.54
_exptl_crystal_size_min 0.48
_refine_diff_density_max 0.151
_refine_diff_density_min -0.138
_refine_diff_density_rms 0.026
_refine_ls_abs_structure_details 'Flack H D (1983), Acta Cryst. A39, 876-881'
_refine_ls_abs_structure_Flack 0.5(3)
_refine_ls_extinction_coef 0.00211(18)
_refine_ls_extinction_expression Fc^*^=kFc[1+0.001xFc^2^\l^3^/sin(2\q)]^-1/4^
_refine_ls_extinction_method SHELXL
_refine_ls_goodness_of_fit_ref 1.166
_refine_ls_hydrogen_treatment constr
_refine_ls_matrix_type full
_refine_ls_number_parameters 297
_refine_ls_number_reflns 4148
_refine_ls_number_restraints 20
_refine_ls_restrained_S_all 1.181
_refine_ls_R_factor_all 0.0697
_refine_ls_R_factor_gt 0.0591
_refine_ls_shift/su_max 0.000
_refine_ls_shift/su_mean 0.000
_refine_ls_structure_factor_coef Fsqd
_refine_ls_weighting_details 'calc w=1/[\s^2^(Fo^2^)+(0.0423P)^2^+1.1765P] where P=(Fo^2^+2Fc^2^)/3'
_refine_ls_weighting_scheme calc
_refine_ls_wR_factor_gt 0.1262
_refine_ls_wR_factor_ref 0.1316
_reflns_number_gt 3473
_reflns_number_total 4148
_reflns_threshold_expression >2sigma(I)
_cod_data_source_file ol102804p_si_001.cif
_cod_data_source_block sx2895
_cod_original_cell_volume 2368.3(6)
_cod_original_sg_symbol_H-M C2
_cod_database_code 1501911

loop_
_symmetry_equiv_pos_as_xyz
'x, y, z'
'-x, y, -z'
'x+1/2, y+1/2, z'
'-x+1/2, y+1/2, -z'

loop_
_atom_site_label
_atom_site_type_symbol
_atom_site_fract_x
_atom_site_fract_y
_atom_site_fract_z
_atom_site_U_iso_or_equiv
_atom_site_adp_type
_atom_site_occupancy
_atom_site_symmetry_multiplicity
_atom_site_calc_flag
_atom_site_refinement_flags
_atom_site_disorder_assembly
_atom_site_disorder_group
O1 O 0.15205(14) 0.4654(2) 0.5545(2) 0.0745(7) Uani 1 1 d . . .
O2 O 0.17164(16) 0.6009(2) 0.8033(3) 0.0875(8) Uani 1 1 d . . .
O3 O 0.02504(17) 0.6056(2) 0.7388(3) 0.0991(9) Uani 1 1 d . B .
O4 O 0.04037(17) 0.3659(3) 0.8897(2) 0.1000(10) Uani 1 1 d . . .
O5 O -0.09925(15) 0.34552(19) 0.7145(2) 0.0714(7) Uani 1 1 d . . .
N1 N 0.31675(17) 0.4268(2) 0.8801(2) 0.0653(7) Uani 1 1 d . . .
N2 N 0.28760(16) 0.4477(2) 0.7487(2) 0.0613(7) Uani 1 1 d . . .
N3 N 0.08751(15) 0.4575(2) 0.7357(2) 0.0571(7) Uani 1 1 d . . .
N4 N 0.00447(16) 0.4122(2) 0.6888(2) 0.0573(7) Uani 1 1 d . . .
H4A H -0.0344 0.4086 0.6068 0.069 Uiso 1 1 calc R . .
C1 C 0.16290(19) 0.3983(2) 0.7504(3) 0.0540(7) Uani 1 1 d . . .
C2 C 0.2479(2) 0.4033(3) 0.8840(3) 0.0607(8) Uani 1 1 d . . .
C3 C 0.1966(2) 0.4431(3) 0.6685(3) 0.0571(7) Uani 1 1 d . . .
C4 C 0.1003(2) 0.5599(3) 0.7630(4) 0.0712(10) Uani 1 1 d . . .
C5 C 0.0264(4) 0.7200(5) 0.7408(9) 0.145(2) Uani 1 1 d DU . .
H5A H 0.0829 0.7445 0.8139 0.174 Uiso 1 1 calc R A 1
H5B H -0.0217 0.7461 0.7492 0.174 Uiso 1 1 calc R A 1
C6' C 0.0148(7) 0.7566(9) 0.6150(11) 0.207(7) Uani 0.564(10) 1 d PDU B 1
H6'A H 0.0166 0.8303 0.6147 0.310 Uiso 0.564(10) 1 calc PR B 1
H6'B H -0.0419 0.7333 0.5435 0.310 Uiso 0.564(10) 1 calc PR B 1
H6'C H 0.0623 0.7296 0.6071 0.310 Uiso 0.564(10) 1 calc PR B 1
C6 C 0.0287(7) 0.7293(9) 0.8661(11) 0.161(7) Uani 0.436(10) 1 d PRDU B 2
H6A H 0.0487 0.6657 0.9129 0.242 Uiso 0.436(10) 1 calc PR B 2
H6B H -0.0304 0.7449 0.8471 0.242 Uiso 0.436(10) 1 calc PR B 2
H6C H 0.0691 0.7833 0.9180 0.242 Uiso 0.436(10) 1 calc PR B 2
C7 C -0.0137(2) 0.3736(3) 0.7761(3) 0.0612(8) Uani 1 1 d . . .
C8 C -0.1275(3) 0.2982(4) 0.7956(4) 0.0984(14) Uani 1 1 d . . .
H8A H -0.1141 0.3435 0.8670 0.118 Uiso 1 1 calc R . .
H8B H -0.0959 0.2340 0.8313 0.118 Uiso 1 1 calc R . .
C9 C -0.2242(3) 0.2795(5) 0.7148(5) 0.139(2) Uani 1 1 d . . .
H9A H -0.2443 0.2487 0.7665 0.208 Uiso 1 1 calc R . .
H9B H -0.2368 0.2342 0.6450 0.208 Uiso 1 1 calc R . .
H9C H -0.2550 0.3434 0.6800 0.208 Uiso 1 1 calc R . .
C10 C 0.1334(2) 0.2859(3) 0.7092(4) 0.0716(9) Uani 1 1 d . . .
H10A H 0.1108 0.2586 0.7604 0.086 Uiso 1 1 calc R . .
H10B H 0.0844 0.2851 0.6189 0.086 Uiso 1 1 calc R . .
C11 C 0.2068(3) 0.2169(3) 0.7247(5) 0.0829(11) Uani 1 1 d . . .
C12 C 0.2540(3) 0.1548(4) 0.8324(6) 0.1163(18) Uani 1 1 d . . .
H12A H 0.2390 0.1547 0.8949 0.140 Uiso 1 1 calc R . .
C13 C 0.3230(4) 0.0928(5) 0.8492(8) 0.168(3) Uani 1 1 d . . .
H13A H 0.3552 0.0523 0.9231 0.201 Uiso 1 1 calc R . .
C14 C 0.3432(5) 0.0919(5) 0.7565(10) 0.173(4) Uani 1 1 d . . .
H14A H 0.3897 0.0504 0.7677 0.208 Uiso 1 1 calc R . .
C15 C 0.2978(5) 0.1492(5) 0.6490(9) 0.152(3) Uani 1 1 d . . .
H15A H 0.3127 0.1464 0.5865 0.183 Uiso 1 1 calc R . .
C16 C 0.2284(3) 0.2128(4) 0.6302(5) 0.1079(15) Uani 1 1 d . . .
H16A H 0.1967 0.2522 0.5553 0.129 Uiso 1 1 calc R . .
C17 C 0.2540(3) 0.3819(4) 1.0081(4) 0.0894(13) Uani 1 1 d . . .
H17A H 0.3149 0.3900 1.0790 0.134 Uiso 1 1 calc R . .
H17B H 0.2346 0.3129 1.0072 0.134 Uiso 1 1 calc R . .
H17C H 0.2163 0.4291 1.0182 0.134 Uiso 1 1 calc R . .
C18 C 0.3526(2) 0.4788(3) 0.7203(3) 0.0648(9) Uani 1 1 d . . .
C19 C 0.4340(3) 0.5118(5) 0.8179(4) 0.1145(18) Uani 1 1 d . . .
H19A H 0.4471 0.5147 0.9025 0.137 Uiso 1 1 calc R . .
C20 C 0.4977(3) 0.5414(5) 0.7902(6) 0.132(2) Uani 1 1 d . . .
H20A H 0.5535 0.5641 0.8572 0.159 Uiso 1 1 calc R . .
C21 C 0.4805(3) 0.5380(5) 0.6695(6) 0.1187(18) Uani 1 1 d . . .
H21A H 0.5238 0.5581 0.6524 0.142 Uiso 1 1 calc R . .
C22 C 0.3985(3) 0.5044(5) 0.5716(5) 0.1225(19) Uani 1 1 d . . .
H22A H 0.3858 0.5019 0.4871 0.147 Uiso 1 1 calc R . .
C23 C 0.3347(3) 0.4743(4) 0.5971(4) 0.1058(16) Uani 1 1 d . . .
H23A H 0.2792 0.4508 0.5300 0.127 Uiso 1 1 calc R . .

loop_
_atom_site_aniso_label
_atom_site_aniso_U_11
_atom_site_aniso_U_22
_atom_site_aniso_U_33
_atom_site_aniso_U_23
_atom_site_aniso_U_13
_atom_site_aniso_U_12
O1 0.0523(12) 0.110(2) 0.0508(13) 0.0047(13) 0.0207(11) -0.0091(13)
O2 0.0610(15) 0.0669(15) 0.127(2) -0.0116(15) 0.0448(15) -0.0111(13)
O3 0.0680(16) 0.0706(18) 0.160(3) -0.0247(18) 0.0616(18) 0.0034(14)
O4 0.0683(16) 0.166(3) 0.0624(16) 0.0190(17) 0.0325(14) -0.0061(17)
O5 0.0601(14) 0.0878(17) 0.0788(15) 0.0020(13) 0.0454(12) -0.0093(12)
N1 0.0515(15) 0.081(2) 0.0566(15) 0.0021(14) 0.0245(13) 0.0037(13)
N2 0.0460(14) 0.0786(19) 0.0574(14) 0.0001(14) 0.0263(12) -0.0011(13)
N3 0.0427(14) 0.0596(17) 0.0681(16) -0.0022(13) 0.0290(12) 0.0001(12)
N4 0.0437(13) 0.0698(18) 0.0553(14) 0.0005(13) 0.0244(12) -0.0053(12)
C1 0.0479(16) 0.0578(19) 0.0571(17) -0.0042(14) 0.0285(14) -0.0027(14)
C2 0.0538(18) 0.069(2) 0.0588(18) 0.0058(16) 0.0296(15) 0.0116(16)
C3 0.0462(16) 0.064(2) 0.0590(19) -0.0053(16) 0.0269(15) -0.0051(15)
C4 0.060(2) 0.064(2) 0.090(3) -0.003(2) 0.040(2) 0.0000(19)
C5 0.100(4) 0.118(4) 0.198(6) -0.042(4) 0.067(4) 0.001(3)
C6' 0.186(10) 0.175(10) 0.241(11) 0.040(8) 0.101(8) 0.012(7)
C6 0.143(9) 0.157(10) 0.161(10) 0.011(8) 0.066(7) -0.014(7)
C7 0.0538(19) 0.075(2) 0.062(2) -0.0011(17) 0.0359(17) 0.0001(17)
C8 0.096(3) 0.120(4) 0.111(3) 0.011(3) 0.077(3) -0.015(3)
C9 0.111(4) 0.198(6) 0.137(4) -0.016(4) 0.086(4) -0.067(4)
C10 0.065(2) 0.071(2) 0.090(3) -0.0085(19) 0.048(2) -0.0055(18)
C11 0.093(3) 0.053(2) 0.136(4) -0.008(2) 0.083(3) -0.004(2)
C12 0.126(4) 0.081(3) 0.200(6) 0.034(3) 0.125(4) 0.030(3)
C13 0.175(6) 0.096(4) 0.318(9) 0.068(5) 0.189(7) 0.056(4)
C14 0.194(7) 0.082(4) 0.357(12) 0.030(6) 0.223(9) 0.036(4)
C15 0.194(7) 0.097(4) 0.276(9) -0.033(5) 0.199(7) -0.003(4)
C16 0.131(4) 0.088(3) 0.149(4) -0.027(3) 0.105(4) -0.006(3)
C17 0.076(2) 0.132(4) 0.065(2) 0.021(2) 0.0406(19) 0.019(2)
C18 0.0480(18) 0.074(2) 0.075(2) 0.0036(18) 0.0345(17) 0.0004(16)
C19 0.057(2) 0.193(6) 0.090(3) -0.012(3) 0.036(2) -0.032(3)
C20 0.070(3) 0.196(7) 0.129(4) -0.018(4) 0.052(3) -0.040(3)
C21 0.082(3) 0.146(5) 0.156(5) 0.019(4) 0.082(4) -0.011(3)
C22 0.092(3) 0.188(6) 0.112(4) 0.014(4) 0.071(3) -0.016(4)
C23 0.076(3) 0.167(5) 0.084(3) -0.001(3) 0.050(2) -0.024(3)

loop_
_atom_type_symbol
_atom_type_description
_atom_type_scat_dispersion_real
_atom_type_scat_dispersion_imag
_atom_type_scat_source
C C 0.0181 0.0091 'International Tables Vol C Tables 4.2.6.8 and 6.1.1.4'
H H 0.0000 0.0000 'International Tables Vol C Tables 4.2.6.8 and 6.1.1.4'
N N 0.0311 0.0180 'International Tables Vol C Tables 4.2.6.8 and 6.1.1.4'
O O 0.0492 0.0322 'International Tables Vol C Tables 4.2.6.8 and 6.1.1.4'

loop_
_geom_angle_atom_site_label_1
_geom_angle_atom_site_label_2
_geom_angle_atom_site_label_3
_geom_angle
C4 O3 C5 115.8(3)
C7 O5 C8 115.4(3)
C2 N1 N2 107.9(2)
C3 N2 C18 129.1(3)
C3 N2 N1 112.2(2)
C18 N2 N1 118.4(2)
C4 N3 N4 121.1(3)
C4 N3 C1 117.7(3)
N4 N3 C1 121.1(2)
C7 N4 N3 118.2(3)
C7 N4 H4A 120.9
N3 N4 H4A 120.9
N3 C1 C2 115.0(2)
N3 C1 C3 111.4(3)
C2 C1 C3 100.3(2)
N3 C1 C10 109.5(2)
C2 C1 C10 111.0(3)
C3 C1 C10 109.3(3)
N1 C2 C17 122.0(3)
N1 C2 C1 112.7(3)
C17 C2 C1 125.3(3)
O1 C3 N2 127.3(3)
O1 C3 C1 127.0(3)
N2 C3 C1 105.6(2)
O2 C4 O3 126.3(4)
O2 C4 N3 122.2(3)
O3 C4 N3 111.5(3)
O3 C5 C6' 107.8(6)
O3 C5 C6 95.1(7)
C6' C5 C6 156.3(10)
O3 C5 H5A 110.1
C6' C5 H5A 110.1
C6 C5 H5A 65.5
O3 C5 H5B 110.1
C6' C5 H5B 110.1
C6 C5 H5B 54.3
H5A C5 H5B 108.5
C5 C6' H6'A 109.5
C5 C6' H6'B 109.5
H6'A C6' H6'B 109.5
C5 C6' H6'C 109.5
H6'A C6' H6'C 109.5
H6'B C6' H6'C 109.5
C5 C6 H6A 109.5
C5 C6 H6B 109.5
H6A C6 H6B 109.5
C5 C6 H6C 109.5
H6A C6 H6C 109.5
H6B C6 H6C 109.5
O4 C7 O5 126.5(3)
O4 C7 N4 124.3(3)
O5 C7 N4 109.3(3)
O5 C8 C9 108.1(4)
O5 C8 H8A 110.1
C9 C8 H8A 110.1
O5 C8 H8B 110.1
C9 C8 H8B 110.1
H8A C8 H8B 108.4
C8 C9 H9A 109.5
C8 C9 H9B 109.5
H9A C9 H9B 109.5
C8 C9 H9C 109.5
H9A C9 H9C 109.5
H9B C9 H9C 109.5
C11 C10 C1 114.1(3)
C11 C10 H10A 108.7
C1 C10 H10A 108.7
C11 C10 H10B 108.7
C1 C10 H10B 108.7
H10A C10 H10B 107.6
C12 C11 C16 118.2(4)
C12 C11 C10 120.7(4)
C16 C11 C10 121.1(4)
C11 C12 C13 121.3(5)
C11 C12 H12A 119.4
C13 C12 H12A 119.4
C14 C13 C12 119.0(7)
C14 C13 H13A 120.5
C12 C13 H13A 120.5
C15 C14 C13 121.7(6)
C15 C14 H14A 119.1
C13 C14 H14A 119.1
C14 C15 C16 120.4(6)
C14 C15 H15A 119.8
C16 C15 H15A 119.8
C15 C16 C11 119.4(6)
C15 C16 H16A 120.3
C11 C16 H16A 120.3
C2 C17 H17A 109.5
C2 C17 H17B 109.5
H17A C17 H17B 109.5
C2 C17 H17C 109.5
H17A C17 H17C 109.5
H17B C17 H17C 109.5
C19 C18 C23 119.6(4)
C19 C18 N2 119.4(3)
C23 C18 N2 121.0(3)
C18 C19 C20 119.4(4)
C18 C19 H19A 120.3
C20 C19 H19A 120.3
C21 C20 C19 121.4(5)
C21 C20 H20A 119.3
C19 C20 H20A 119.3
C20 C21 C22 119.1(4)
C20 C21 H21A 120.5
C22 C21 H21A 120.5
C21 C22 C23 120.4(5)
C21 C22 H22A 119.8
C23 C22 H22A 119.8
C18 C23 C22 120.1(4)
C18 C23 H23A 119.9
C22 C23 H23A 119.9

loop_
_geom_bond_atom_site_label_1
_geom_bond_atom_site_label_2
_geom_bond_distance
O1 C3 1.211(3)
O2 C4 1.204(4)
O3 C4 1.336(4)
O3 C5 1.491(7)
O4 C7 1.195(4)
O5 C7 1.329(4)
O5 C8 1.461(4)
N1 C2 1.277(4)
N1 N2 1.423(3)
N2 C3 1.364(4)
N2 C18 1.422(4)
N3 C4 1.364(4)
N3 N4 1.388(3)
N3 C1 1.463(4)
N4 C7 1.361(4)
N4 H4A 0.8600
C1 C2 1.516(4)
C1 C3 1.525(4)
C1 C10 1.545(5)
C2 C17 1.485(5)
C5 C6' 1.512(8)
C5 C6 1.512(8)
C5 H5A 0.9700
C5 H5B 0.9700
C6' H6'A 0.9600
C6' H6'B 0.9600
C6' H6'C 0.9600
C6 H6A 0.9600
C6 H6B 0.9600
C6 H6C 0.9600
C8 C9 1.464(6)
C8 H8A 0.9700
C8 H8B 0.9700
C9 H9A 0.9600
C9 H9B 0.9600
C9 H9C 0.9600
C10 C11 1.504(5)
C10 H10A 0.9700
C10 H10B 0.9700
C11 C12 1.380(6)
C11 C16 1.393(5)
C12 C13 1.383(7)
C12 H12A 0.9300
C13 C14 1.354(9)
C13 H13A 0.9300
C14 C15 1.340(10)
C14 H14A 0.9300
C15 C16 1.392(8)
C15 H15A 0.9300
C16 H16A 0.9300
C17 H17A 0.9600
C17 H17B 0.9600
C17 H17C 0.9600
C18 C19 1.356(5)
C18 C23 1.361(5)
C19 C20 1.389(6)
C19 H19A 0.9300
C20 C21 1.335(7)
C20 H20A 0.9300
C21 C22 1.365(7)
C21 H21A 0.9300
C22 C23 1.376(6)
C22 H22A 0.9300
C23 H23A 0.9300

loop_
_geom_hbond_atom_site_label_D
_geom_hbond_atom_site_label_H
_geom_hbond_atom_site_label_A
_geom_hbond_distance_DH
_geom_hbond_distance_HA
_geom_hbond_distance_DA
_geom_hbond_angle_DHA
_geom_hbond_site_symmetry_A
N4 H4A O1 0.86 2.09 2.856(3) 148.2 2_556

loop_
_geom_torsion_atom_site_label_1
_geom_torsion_atom_site_label_2
_geom_torsion_atom_site_label_3
_geom_torsion_atom_site_label_4
_geom_torsion
C2 N1 N2 C3 3.8(4)
C2 N1 N2 C18 178.2(3)
C4 N3 N4 C7 -90.2(4)
C1 N3 N4 C7 93.3(3)
C4 N3 C1 C2 56.7(4)
N4 N3 C1 C2 -126.7(3)
C4 N3 C1 C3 -56.5(4)
N4 N3 C1 C3 120.1(3)
C4 N3 C1 C10 -177.5(3)
N4 N3 C1 C10 -0.9(4)
N2 N1 C2 C17 -176.9(3)
N2 N1 C2 C1 4.1(4)
N3 C1 C2 N1 -128.9(3)
C3 C1 C2 N1 -9.3(4)
C10 C1 C2 N1 106.1(3)
N3 C1 C2 C17 52.1(5)
C3 C1 C2 C17 171.7(3)
C10 C1 C2 C17 -72.9(4)
C18 N2 C3 O1 -0.3(6)
N1 N2 C3 O1 173.3(3)
C18 N2 C3 C1 176.7(3)
N1 N2 C3 C1 -9.7(4)
N3 C1 C3 O1 -50.0(5)
C2 C1 C3 O1 -172.2(3)
C10 C1 C3 O1 71.1(4)
N3 C1 C3 N2 133.0(3)
C2 C1 C3 N2 10.8(3)
C10 C1 C3 N2 -105.9(3)
C5 O3 C4 O2 11.0(7)
C5 O3 C4 N3 -168.7(5)
N4 N3 C4 O2 -179.7(3)
C1 N3 C4 O2 -3.2(5)
N4 N3 C4 O3 0.0(4)
C1 N3 C4 O3 176.6(3)
C4 O3 C5 C6' 77.3(6)
C4 O3 C5 C6 -108.7(6)
C8 O5 C7 O4 -1.8(6)
C8 O5 C7 N4 177.4(3)
N3 N4 C7 O4 -8.6(5)
N3 N4 C7 O5 172.2(3)
C7 O5 C8 C9 175.7(4)
N3 C1 C10 C11 -178.1(3)
C2 C1 C10 C11 -50.0(4)
C3 C1 C10 C11 59.7(4)
C1 C10 C11 C12 98.1(5)
C1 C10 C11 C16 -82.8(5)
C16 C11 C12 C13 2.3(8)
C10 C11 C12 C13 -178.5(5)
C11 C12 C13 C14 -1.3(10)
C12 C13 C14 C15 -0.2(12)
C13 C14 C15 C16 0.7(12)
C14 C15 C16 C11 0.4(10)
C12 C11 C16 C15 -1.9(7)
C10 C11 C16 C15 179.0(5)
C3 N2 C18 C19 157.2(4)
N1 N2 C18 C19 -16.1(5)
C3 N2 C18 C23 -23.8(6)
N1 N2 C18 C23 162.9(4)
C23 C18 C19 C20 0.5(8)
N2 C18 C19 C20 179.5(5)
C18 C19 C20 C21 0.0(10)
C19 C20 C21 C22 -0.1(10)
C20 C21 C22 C23 -0.2(9)
C19 C18 C23 C22 -0.8(8)
N2 C18 C23 C22 -179.8(5)
C21 C22 C23 C18 0.7(9)
